data_2200711
loop_
_publ_author_name
'Rickard, Clifton E. F.'

_publ_section_title
;
 Dinitratodioxobis(4-picoline <i>N</i>-oxide)uranium(VI)
;
_journal_issue 10
_journal_name_full 'Acta Crystallographica Section E'
_journal_page_first m446
_journal_page_last m447
_journal_paper_doi 10.1107/S1600536801014805
_journal_volume 57
_journal_year 2001
_chemical_formula_iupac '[U O2 (N O3)2 (C6 H7 N O)2]'
_chemical_formula_moiety 'C12 H14 N4 O10 U'
_chemical_formula_sum 'C12 H14 N4 O10 U'
_chemical_formula_weight 612.30
_chemical_name_systematic
;
Dinitratodioxobis(4-picoline N-oxide)uranium(VI)
;
_space_group_IT_number 14
_symmetry_cell_setting monoclinic
_symmetry_space_group_name_Hall '-P 2ybc'
_symmetry_space_group_name_H-M 'P 1 21/c 1'
_audit_creation_method SHELXL-97
_cell_angle_alpha 90.00
_cell_angle_beta 91.583(2)
_cell_angle_gamma 90.00
_cell_formula_units_Z 2
_cell_length_a 7.9772(2)
_cell_length_b 13.5738(2)
_cell_length_c 8.2288(2)
_cell_measurement_reflns_used 6110
_cell_measurement_temperature 203(2)
_cell_measurement_theta_max 26
_cell_measurement_theta_min 2
_cell_volume 890.68(3)
_computing_cell_refinement SMART
_computing_data_collection 'SMART (Siemens, 1995)'
_computing_data_reduction 'SAINT  (Siemens, 1995)'
_computing_molecular_graphics 'SHELXTL (Siemens, 1994)'
_computing_publication_material SHELXL97
_computing_structure_refinement 'SHELXL97 (Sheldrick, 1997)'
_computing_structure_solution 'SHELXS (Sheldrick, 1990)'
_diffrn_ambient_temperature 203(2)
_diffrn_measured_fraction_theta_full .979
_diffrn_measured_fraction_theta_max .979
_diffrn_measurement_device_type 'Siemens SMART'
_diffrn_measurement_method 'Area-detector \w'
_diffrn_radiation_monochromator graphite
_diffrn_radiation_source 'fine-focus sealed tube'
_diffrn_radiation_type MoK\a
_diffrn_radiation_wavelength .71073
_diffrn_reflns_av_R_equivalents .0203
_diffrn_reflns_av_sigmaI/netI .0203
_diffrn_reflns_limit_h_max 10
_diffrn_reflns_limit_h_min -10
_diffrn_reflns_limit_k_max 17
_diffrn_reflns_limit_k_min 0
_diffrn_reflns_limit_l_max 10
_diffrn_reflns_limit_l_min 0
_diffrn_reflns_number 8841
_diffrn_reflns_theta_full 27.45
_diffrn_reflns_theta_max 27.45
_diffrn_reflns_theta_min 2.55
_diffrn_standards_decay_% <2
_diffrn_standards_interval_count none
_diffrn_standards_number 0
_exptl_absorpt_coefficient_mu 9.173
_exptl_absorpt_correction_T_max .133
_exptl_absorpt_correction_T_min .088
_exptl_absorpt_correction_type multi-scan
_exptl_absorpt_process_details '(Blessing, 1995)'
_exptl_crystal_colour Yellow
_exptl_crystal_density_diffrn 2.283
_exptl_crystal_density_method 'not measured'
_exptl_crystal_description Prism
_exptl_crystal_F_000 572
_exptl_crystal_size_max .32
_exptl_crystal_size_mid .26
_exptl_crystal_size_min .22
_refine_diff_density_max .353
_refine_diff_density_min -.647
_refine_ls_extinction_method none
_refine_ls_goodness_of_fit_ref 1.236
_refine_ls_hydrogen_treatment constr
_refine_ls_matrix_type full
_refine_ls_number_parameters 125
_refine_ls_number_reflns 1998
_refine_ls_number_restraints 0
_refine_ls_restrained_S_all 1.236
_refine_ls_R_factor_all .0267
_refine_ls_R_factor_gt .0224
_refine_ls_shift/su_max .058
_refine_ls_shift/su_mean .004
_refine_ls_structure_factor_coef Fsqd
_refine_ls_weighting_details 'calc w = 1/[\s^2^(Fo^2^)+(0.0153P)^2^+1.8153P] where P = (Fo^2^+2Fc^2^)/3'
_refine_ls_weighting_scheme calc
_refine_ls_wR_factor_ref .0524
_reflns_number_gt 1750
_reflns_number_total 1998
_reflns_threshold_expression I>2\s(I)
_cod_data_source_file ob6071.cif
_cod_data_source_block I
_cod_depositor_comments
;
The following automatic conversions were performed:
'_symmetry_cell_setting' value 'Monoclinic' changed to 'monoclinic'
according to '/home/saulius/struct/CIF-dictionaries/cif_core.dic'
dictionary named 'cif_core.dic' version 2.4.1 from 2010-06-29.

Automatic conversion script
Id: cif_fix_enum 1527 2010-12-29 10:47:43Z saulius 

The following automatic conversions were performed:

'_symmetry_cell_setting' value 'Monoclinic' changed to 'monoclinic'
according to /home/saulius/struct/CIF-dictionaries/cif_core.dic
dictionary named 'cif_core.dic' version 2.4.1 from 2010-06-29.

Automatic conversion script
Id: cif_fix_values 1715 2011-07-08 13:25:40Z adriana 
;
_cod_original_sg_symbol_H-M 'P 21/c'
_cod_database_code 2200711
_cod_database_fobs_code 2200711

loop_
_symmetry_equiv_pos_as_xyz
'x, y, z'
'-x, y+1/2, -z+1/2'
'-x, -y, -z'
'x, -y-1/2, z-1/2'

loop_
_atom_site_label
_atom_site_fract_x
_atom_site_fract_y
_atom_site_fract_z
_atom_site_U_iso_or_equiv
_atom_site_adp_type
_atom_site_calc_flag
_atom_site_refinement_flags
_atom_site_occupancy
_atom_site_disorder_assembly
_atom_site_disorder_group
_atom_site_type_symbol
U .5000 .0000 .0000 .03137(7) Uani d S 1 . . U
O1 .4182(3) .1119(2) .0744(4) .0411(7) Uani d . 1 . . O
O2 .4078(4) -.0894(2) .2504(4) .0466(8) Uani d . 1 . . O
O3 .6626(4) -.0385(3) .2626(4) .0496(8) Uani d . 1 . . O
O4 .5620(5) -.1196(4) .4666(5) .0841(15) Uani d . 1 . . O
O5 .7773(3) .0636(2) .0205(4) .0402(7) Uani d . 1 . . O
N1 .5452(5) -.0839(3) .3319(5) .0477(9) Uani d . 1 . . N
N2 .8448(4) .1495(2) -.0266(4) .0305(7) Uani d . 1 . . N
C1 1.0004(5) .1475(3) -.0851(6) .0379(9) Uani d . 1 . . C
H1A 1.0573 .0873 -.0950 .045 Uiso calc R 1 . . H
C2 1.0760(5) .2338(3) -.1304(6) .0406(10) Uani d . 1 . . C
H2A 1.1852 .2319 -.1704 .049 Uiso calc R 1 . . H
C3 .9946(5) .3236(3) -.1182(5) .0334(8) Uani d . 1 . . C
C4 .8339(5) .3213(3) -.0584(6) .0414(10) Uani d . 1 . . C
H4A .7735 .3804 -.0493 .050 Uiso calc R 1 . . H
C5 .7614(5) .2347(3) -.0123(6) .0409(10) Uani d . 1 . . C
H5A .6529 .2349 .0294 .049 Uiso calc R 1 . . H
C6 1.0758(6) .4187(3) -.1663(6) .0464(11) Uani d . 1 . . C
H6A 1.1452 .4075 -.2595 .070 Uiso calc R 1 . . H
H6B 1.1449 .4431 -.0762 .070 Uiso calc R 1 . . H
H6C .9899 .4668 -.1942 .070 Uiso calc R 1 . . H

loop_
_atom_site_aniso_label
_atom_site_aniso_U_11
_atom_site_aniso_U_22
_atom_site_aniso_U_33
_atom_site_aniso_U_12
_atom_site_aniso_U_13
_atom_site_aniso_U_23
U .02075(10) .02665(11) .04704(13) -.00248(8) .00718(7) .00057(9)
O1 .0318(14) .0309(14) .0609(19) .0016(11) .0108(13) -.0049(13)
O2 .0317(15) .061(2) .0475(18) -.0150(14) .0002(13) .0063(15)
O3 .0351(15) .0585(19) .055(2) -.0167(15) .0014(14) .0097(16)
O4 .063(2) .123(4) .066(3) -.036(3) -.012(2) .037(3)
O5 .0261(13) .0305(14) .064(2) -.0059(11) .0027(12) .0084(13)
N1 .040(2) .053(2) .049(2) -.0126(17) -.0001(17) .0080(19)
N2 .0222(14) .0269(16) .0423(18) -.0040(12) .0019(12) .0018(13)
C1 .0263(18) .032(2) .055(3) .0016(15) .0082(16) -.0020(19)
C2 .0269(18) .038(2) .058(3) -.0020(16) .0120(18) .0030(19)
C3 .0305(18) .034(2) .035(2) -.0053(16) -.0005(15) .0010(16)
C4 .034(2) .028(2) .063(3) .0020(16) .0099(19) -.0016(19)
C5 .0255(18) .033(2) .065(3) .0004(16) .0125(18) .000(2)
C6 .044(2) .037(2) .058(3) -.0086(19) .006(2) .007(2)

loop_
_atom_type_symbol
_atom_type_description
_atom_type_scat_dispersion_real
_atom_type_scat_dispersion_imag
_atom_type_scat_source
C C .0033 .0016 'International Tables Vol C Tables 4.2.6.8 and 6.1.1.4'
H H .0000 .0000 'International Tables Vol C Tables 4.2.6.8 and 6.1.1.4'
N N .0061 .0033 'International Tables Vol C Tables 4.2.6.8 and 6.1.1.4'
O O .0106 .0060 'International Tables Vol C Tables 4.2.6.8 and 6.1.1.4'
U U -9.6767 9.6646 'International Tables Vol C Tables 4.2.6.8 and 6.1.1.4'

loop_
_geom_angle_atom_site_label_1
_geom_angle_atom_site_label_2
_geom_angle_atom_site_label_3
_geom_angle_site_symmetry_1
_geom_angle_site_symmetry_3
_geom_angle
O1 U O1 . 3_655 180.0(3)
O1 U O5 . 3_655 89.13(11)
O1 U O5 3_655 3_655 90.87(11)
O1 U O5 . . 90.87(11)
O1 U O5 3_655 . 89.13(11)
O5 U O5 3_655 . 180.00(13)
O1 U O2 . 3_655 89.32(13)
O1 U O2 3_655 3_655 90.68(13)
O5 U O2 3_655 3_655 114.18(10)
O5 U O2 . 3_655 65.82(10)
O1 U O2 . . 90.68(13)
O1 U O2 3_655 . 89.32(13)
O5 U O2 3_655 . 65.82(10)
O5 U O2 . . 114.18(10)
O2 U O2 3_655 . 180.00(17)
O1 U O3 . 3_655 86.18(14)
O1 U O3 3_655 3_655 93.82(14)
O5 U O3 3_655 3_655 64.07(10)
O5 U O3 . 3_655 115.93(10)
O2 U O3 3_655 3_655 50.18(9)
O2 U O3 . 3_655 129.82(9)
O1 U O3 . . 93.82(14)
O1 U O3 3_655 . 86.18(14)
O5 U O3 3_655 . 115.93(10)
O5 U O3 . . 64.07(10)
O2 U O3 3_655 . 129.82(9)
O2 U O3 . . 50.18(9)
O3 U O3 3_655 . 180.00(17)
N1 O2 U . . 97.8(2)
N1 O3 U . . 96.7(2)
N2 O5 U . . 132.4(2)
O4 N1 O2 . . 122.0(4)
O4 N1 O3 . . 122.7(4)
O2 N1 O3 . . 115.3(4)
C5 N2 O5 . . 121.2(3)
C5 N2 C1 . . 120.9(3)
O5 N2 C1 . . 117.8(3)
N2 C1 C2 . . 119.8(4)
N2 C1 H1A . . 120.1
C2 C1 H1A . . 120.1
C1 C2 C3 . . 121.3(4)
C1 C2 H2A . . 119.3
C3 C2 H2A . . 119.3
C4 C3 C2 . . 116.4(4)
C4 C3 C6 . . 121.5(4)
C2 C3 C6 . . 122.0(4)
C5 C4 C3 . . 121.3(4)
C5 C4 H4A . . 119.3
C3 C4 H4A . . 119.3
N2 C5 C4 . . 120.1(3)
N2 C5 H5A . . 119.9
C4 C5 H5A . . 119.9
C3 C6 H6A . . 109.5
C3 C6 H6B . . 109.5
H6A C6 H6B . . 109.5
C3 C6 H6C . . 109.5
H6A C6 H6C . . 109.5
H6B C6 H6C . . 109.5

loop_
_geom_bond_atom_site_label_1
_geom_bond_atom_site_label_2
_geom_bond_site_symmetry_2
_geom_bond_distance
_geom_bond_publ_flag
U O1 . 1.769(3) y
U O1 3_655 1.769(3) ?
U O5 3_655 2.376(3) ?
U O5 . 2.376(3) y
U O2 3_655 2.518(3) ?
U O2 . 2.518(3) y
U O3 3_655 2.544(3) ?
U O3 . 2.544(3) y
O2 N1 . 1.272(5) y
O3 N1 . 1.269(5) y
O4 N1 . 1.214(5) y
O5 N2 . 1.345(4) ?
N2 C5 . 1.341(5) ?
N2 C1 . 1.344(5) ?
C1 C2 . 1.373(6) ?
C1 H1A . .9400 ?
C2 C3 . 1.387(6) ?
C2 H2A . .9400 ?
C3 C4 . 1.386(5) ?
C3 C6 . 1.502(5) ?
C4 C5 . 1.368(6) ?
C4 H4A . .9400 ?
C5 H5A . .9400 ?
C6 H6A . .9700 ?
C6 H6B . .9700 ?
C6 H6C . .9700 ?
